data_2217839
loop_
_publ_author_name
'Siegler, Maxime A.'
'Kooijman, Huub'
'Spek, Anthony L.'

_publ_section_title
;
 (<i>S</i>)-6-Methyl-\e-caprolactone
;
_journal_coeditor_code TK2248
_journal_issue 3
_journal_name_full 'Acta Crystallographica Section E'
_journal_page_first o607
_journal_paper_doi 10.1107/S1600536808004583
_journal_volume 64
_journal_year 2008
_chemical_formula_iupac 'C7 H12 O2'
_chemical_formula_moiety 'C7 H12 O2'
_chemical_formula_sum 'C7 H12 O2'
_chemical_formula_weight 128.17
_chemical_name_common
;
(S)-6-methyl-\e-caprolactone
;
_chemical_name_systematic
;
(S)-3-methyl-2-oxepanone
;
_space_group_IT_number 4
_symmetry_cell_setting monoclinic
_symmetry_space_group_name_Hall 'P 2yb'
_symmetry_space_group_name_H-M 'P 1 21 1'
_atom_sites_solution_hydrogens difmap
_atom_sites_solution_primary direct
_atom_sites_solution_secondary difmap
_audit_creation_method SHELXL-97
_cell_angle_alpha 90
_cell_angle_beta 110.949(13)
_cell_angle_gamma 90
_cell_formula_units_Z 2
_cell_length_a 6.757(2)
_cell_length_b 7.577(2)
_cell_length_c 7.586(2)
_cell_measurement_reflns_used 7835
_cell_measurement_temperature 150(2)
_cell_measurement_theta_max 27.5
_cell_measurement_theta_min 1.0
_cell_volume 362.71(18)
_computing_cell_refinement 'DENZO (Otwinowski & Minor, 1997)'
_computing_data_collection 'COLLECT (Nonius, 1998)'
_computing_data_reduction 'DENZO (Otwinowski & Minor, 1997)'
_computing_molecular_graphics 'PLATON (Spek, 2003)'
_computing_publication_material 'PLATON (Spek, 2003) and Mercury (Macrae <i>et al.</i>, 2006)'
_computing_structure_refinement 'SHELXL97 (Sheldrick, 2008)'
_computing_structure_solution 'SHELXS86 (Sheldrick, 2008)'
_diffrn_ambient_temperature 150(2)
_diffrn_measured_fraction_theta_full 0.996
_diffrn_measured_fraction_theta_max 0.996
_diffrn_measurement_device_type 'Nonius KappaCCD diffractometer'
_diffrn_measurement_method '\f and \w scans'
_diffrn_radiation_monochromator graphite
_diffrn_radiation_source 'rotating anode'
_diffrn_radiation_type MoK\a
_diffrn_radiation_wavelength 0.71073
_diffrn_reflns_av_R_equivalents 0.041
_diffrn_reflns_av_sigmaI/netI 0.017
_diffrn_reflns_limit_h_max 8
_diffrn_reflns_limit_h_min -8
_diffrn_reflns_limit_k_max 9
_diffrn_reflns_limit_k_min -9
_diffrn_reflns_limit_l_max 9
_diffrn_reflns_limit_l_min -9
_diffrn_reflns_number 10010
_diffrn_reflns_theta_full 27.5
_diffrn_reflns_theta_max 27.5
_diffrn_reflns_theta_min 3.5
_exptl_absorpt_coefficient_mu 0.084
_exptl_absorpt_correction_type none
_exptl_crystal_colour colourless
_exptl_crystal_density_diffrn 1.174
_exptl_crystal_density_method 'not measured'
_exptl_crystal_description prism
_exptl_crystal_F_000 140
_exptl_crystal_size_max 0.35
_exptl_crystal_size_mid 0.15
_exptl_crystal_size_min 0.10
_refine_diff_density_max 0.12
_refine_diff_density_min -0.16
_refine_ls_abs_structure_details 'known chirality of atom C6(S)'
_refine_ls_extinction_method none
_refine_ls_goodness_of_fit_ref 1.10
_refine_ls_hydrogen_treatment constr
_refine_ls_matrix_type full
_refine_ls_number_parameters 83
_refine_ls_number_reflns 889
_refine_ls_number_restraints 1
_refine_ls_restrained_S_all 1.10
_refine_ls_R_factor_all 0.028
_refine_ls_R_factor_gt 0.027
_refine_ls_shift/su_max_lt 0.001
_refine_ls_shift/su_mean 0.000
_refine_ls_structure_factor_coef Fsqd
_refine_ls_weighting_details 'calc w=1/[\s^2^(Fo^2^)+(0.0431P)^2^+0.0282P] where P=(Fo^2^+2Fc^2^)/3'
_refine_ls_weighting_scheme calc
_refine_ls_wR_factor_gt 0.071
_refine_ls_wR_factor_ref 0.072
_reflns_number_gt 862
_reflns_number_total 889
_reflns_threshold_expression I>2\s(I)
_cod_data_source_file tk2248.cif
_cod_data_source_block I
_cod_original_cell_volume 362.71(17)
_cod_original_sg_symbol_H-M 'P 21'
_cod_database_code 2217839
_cod_database_fobs_code 2217839

loop_
_symmetry_equiv_pos_as_xyz
'x, y, z'
'-x, y+1/2, -z'

loop_
_atom_site_type_symbol
_atom_site_label
_atom_site_fract_x
_atom_site_fract_y
_atom_site_fract_z
_atom_site_U_iso_or_equiv
_atom_site_adp_type
_atom_site_calc_flag
_atom_site_refinement_flags
_atom_site_occupancy
O O1 1.03545(16) 0.06828(15) -0.16671(13) 0.0355(3) Uani d . 1
O O2 1.11573(13) 0.04935(14) 0.13758(12) 0.0288(2) Uani d . 1
C C1 0.9754(2) 0.03155(18) -0.03896(16) 0.0258(3) Uani d . 1
C C2 0.7534(2) -0.0285(2) -0.07029(18) 0.0301(3) Uani d . 1
H H2A 0.7594 -0.1422 -0.0042 0.036 Uiso calc R 1
H H2B 0.6778 -0.0491 -0.2069 0.036 Uiso calc R 1
C C3 0.6274(2) 0.1054(2) 0.0003(2) 0.0356(3) Uani d . 1
H H3A 0.6603 0.2261 -0.0311 0.043 Uiso calc R 1
H H3B 0.4740 0.0849 -0.0669 0.043 Uiso calc R 1
C C4 0.6759(2) 0.0938(2) 0.2120(2) 0.0365(3) Uani d . 1
H H4A 0.6389 -0.0260 0.2421 0.044 Uiso calc R 1
H H4B 0.5841 0.1787 0.2461 0.044 Uiso calc R 1
C C5 0.9066(2) 0.1315(2) 0.33415(18) 0.0303(3) Uani d . 1
H H5A 0.9423 0.2528 0.3071 0.036 Uiso calc R 1
H H5B 0.9205 0.1274 0.4685 0.036 Uiso calc R 1
C C6 1.06592(19) 0.00512(19) 0.30521(16) 0.0267(3) Uani d . 1
H H6 1.0098 -0.1181 0.2938 0.032 Uiso calc R 1
C C7 1.2785(2) 0.0148(3) 0.46522(19) 0.0403(4) Uani d . 1
H H7A 1.3333 0.1356 0.4759 0.060 Uiso calc R 1
H H7B 1.3783 -0.0660 0.4396 0.060 Uiso calc R 1
H H7C 1.2615 -0.0190 0.5837 0.060 Uiso calc R 1

loop_
_atom_site_aniso_label
_atom_site_aniso_U_11
_atom_site_aniso_U_22
_atom_site_aniso_U_33
_atom_site_aniso_U_12
_atom_site_aniso_U_13
_atom_site_aniso_U_23
O1 0.0442(5) 0.0406(6) 0.0260(5) 0.0001(5) 0.0177(4) 0.0018(4)
O2 0.0248(4) 0.0400(6) 0.0219(4) -0.0028(4) 0.0087(3) 0.0022(4)
C1 0.0305(6) 0.0245(6) 0.0221(6) 0.0029(5) 0.0093(5) -0.0007(5)
C2 0.0272(6) 0.0341(7) 0.0255(6) -0.0021(5) 0.0050(5) -0.0041(6)
C3 0.0242(6) 0.0431(9) 0.0365(7) 0.0058(6) 0.0074(5) 0.0002(7)
C4 0.0298(6) 0.0451(9) 0.0382(7) 0.0031(6) 0.0166(5) -0.0030(7)
C5 0.0360(7) 0.0322(7) 0.0254(6) -0.0015(6) 0.0143(5) -0.0026(5)
C6 0.0265(6) 0.0330(7) 0.0202(6) -0.0027(5) 0.0079(5) 0.0028(5)
C7 0.0311(6) 0.0598(11) 0.0252(6) -0.0040(7) 0.0043(5) 0.0070(7)

loop_
_atom_type_symbol
_atom_type_description
_atom_type_scat_dispersion_real
_atom_type_scat_dispersion_imag
_atom_type_scat_source
C C 0.0033 0.0016 'International Tables Vol C Tables 4.2.6.8 and 6.1.1.4'
H H 0.0000 0.0000 'International Tables Vol C Tables 4.2.6.8 and 6.1.1.4'
O O 0.0106 0.0060 'International Tables Vol C Tables 4.2.6.8 and 6.1.1.4'

loop_
_geom_angle_atom_site_label_1
_geom_angle_atom_site_label_2
_geom_angle_atom_site_label_3
_geom_angle
C1 O2 C6 122.88(10)
O1 C1 O2 117.15(12)
O1 C1 C2 123.02(11)
O2 C1 C2 119.82(11)
C1 C2 C3 112.99(12)
C1 C2 H2A 109.0
C3 C2 H2A 109.0
C1 C2 H2B 109.0
C3 C2 H2B 109.0
H2A C2 H2B 107.8
C4 C3 C2 113.05(12)
C4 C3 H3A 109.0
C2 C3 H3A 109.0
C4 C3 H3B 109.0
C2 C3 H3B 109.0
H3A C3 H3B 107.8
C3 C4 C5 114.64(11)
C3 C4 H4A 108.6
C5 C4 H4A 108.6
C3 C4 H4B 108.6
C5 C4 H4B 108.6
H4A C4 H4B 107.6
C6 C5 C4 114.69(12)
C6 C5 H5A 108.6
C4 C5 H5A 108.6
C6 C5 H5B 108.6
C4 C5 H5B 108.6
H5A C5 H5B 107.6
O2 C6 C5 112.13(11)
O2 C6 C7 103.76(10)
C5 C6 C7 111.89(12)
O2 C6 H6 109.6
C5 C6 H6 109.6
C7 C6 H6 109.6
C6 C7 H7A 109.5
C6 C7 H7B 109.5
H7A C7 H7B 109.5
C6 C7 H7C 109.5
H7A C7 H7C 109.5
H7B C7 H7C 109.5

loop_
_geom_bond_atom_site_label_1
_geom_bond_atom_site_label_2
_geom_bond_distance
O1 C1 1.2095(16)
O2 C1 1.3428(15)
O2 C6 1.4659(14)
C1 C2 1.5028(18)
C2 C3 1.539(2)
C2 H2A 0.9900
C2 H2B 0.9900
C3 C4 1.523(2)
C3 H3A 0.9900
C3 H3B 0.9900
C4 C5 1.5288(19)
C4 H4A 0.9900
C4 H4B 0.9900
C5 C6 1.5140(19)
C5 H5A 0.9900
C5 H5B 0.9900
C6 C7 1.5152(18)
C6 H6 1.0000
C7 H7A 0.9800
C7 H7B 0.9800
C7 H7C 0.9800

loop_
_geom_torsion_atom_site_label_1
_geom_torsion_atom_site_label_2
_geom_torsion_atom_site_label_3
_geom_torsion_atom_site_label_4
_geom_torsion
C6 O2 C1 O1 -178.35(12)
C6 O2 C1 C2 2.78(18)
O1 C1 C2 C3 -112.90(16)
O2 C1 C2 C3 65.90(16)
C1 C2 C3 C4 -81.25(16)
C2 C3 C4 C5 61.39(19)
C3 C4 C5 C6 -61.49(19)
C1 O2 C6 C5 -68.78(16)
C1 O2 C6 C7 170.29(13)
C4 C5 C6 O2 80.45(14)
C4 C5 C6 C7 -163.43(12)

loop_
_cod_related_entry_id
_cod_related_entry_database
_cod_related_entry_code
1 ChemSpider 9106688
